data_7225465
loop_
_publ_author_name
'Dong, Ruo-Ting'
'Chen, Xin-Li'
'Cui, Xiao'
'Chen, Su-Su'
'Shen, Mo-Yuan'
'Li, Chu-Wen'
'Li, Qian-Hong'
'Hu, Ming-Yuan'
'Huang, Lan-Fen'
'Deng, Hong'

_publ_section_title
;
 Copper(i)--lanthanide(iii) heterometallic metal--organic frameworks
 constructed from 3-(3-pyridyl)acrylic acid: syntheses, structures, and
 properties
;
_journal_issue 29
_journal_name_full CrystEngComm
_journal_page_first 5547
_journal_paper_doi 10.1039/C6CE00637J
_journal_volume 18
_journal_year 2016
_chemical_formula_moiety '2(C24 H23 Br Cu N3 O8 Sm), O'
_chemical_formula_sum 'C48 H46 Br2 Cu2 N6 O17 Sm2'
_chemical_formula_weight 1566.51
_chemical_name_systematic
;
 ? 
;
_space_group_crystal_system monoclinic
_space_group_IT_number 15
_space_group_name_Hall '-C 2yc'
_space_group_name_H-M_alt 'C 1 2/c 1'
_symmetry_space_group_name_Hall '-C 2yc'
_symmetry_space_group_name_H-M 'C 1 2/c 1'
_atom_sites_solution_hydrogens mixed
_audit_creation_date 2016-05-30
_audit_creation_method
;
Olex2 1.2
(compiled 2016.02.19 svn.r3266 for OlexSys, GUI svn.r5155)
;
_audit_update_record
;
2016-06-02 deposited with the CCDC.
2016-06-06 downloaded from the CCDC.
;
_cell_angle_alpha 90
_cell_angle_beta 110.003(2)
_cell_angle_gamma 90
_cell_formula_units_Z 4
_cell_length_a 22.121(3)
_cell_length_b 9.3741(9)
_cell_length_c 28.944(3)
_cell_measurement_reflns_used 5209
_cell_measurement_temperature 296(2)
_cell_measurement_theta_max 26.53
_cell_measurement_theta_min 2.38
_cell_volume 5639.9(11)
_computing_cell_refinement 'SAINT v7.68A (Bruker, 2009)'
_computing_data_collection 'Apex2 (Bruker, 2005)'
_computing_data_reduction 'SAINT v7.68A (Bruker, 2009)'
_computing_molecular_graphics 'Olex2 (Dolomanov et al., 2009)'
_computing_publication_material 'Olex2 (Dolomanov et al., 2009)'
_computing_structure_refinement 'ShelXL (Sheldrick, 2015)'
_computing_structure_solution 'SHELXTL 6.12 (Bruker, 2000-2003)'
_diffrn_ambient_temperature 296.15
_diffrn_measured_fraction_theta_full 0.993
_diffrn_measured_fraction_theta_max 0.993
_diffrn_measurement_device_type 'Bruker APEX-II CCD'
_diffrn_measurement_method '\f and \w scans'
_diffrn_radiation_monochromator graphite
_diffrn_radiation_type MoK\a
_diffrn_radiation_wavelength 0.71073
_diffrn_reflns_av_R_equivalents 0.0333
_diffrn_reflns_av_unetI/netI 0.0387
_diffrn_reflns_Laue_measured_fraction_full 0.993
_diffrn_reflns_Laue_measured_fraction_max 0.993
_diffrn_reflns_limit_h_max 24
_diffrn_reflns_limit_h_min -26
_diffrn_reflns_limit_k_max 11
_diffrn_reflns_limit_k_min -11
_diffrn_reflns_limit_l_max 30
_diffrn_reflns_limit_l_min -34
_diffrn_reflns_number 14129
_diffrn_reflns_point_group_measured_fraction_full 0.993
_diffrn_reflns_point_group_measured_fraction_max 0.993
_diffrn_reflns_theta_full 25.242
_diffrn_reflns_theta_max 25.395
_diffrn_reflns_theta_min 2.383
_diffrn_standards_number 0
_exptl_absorpt_coefficient_mu 4.285
_exptl_absorpt_correction_T_max 0.7456
_exptl_absorpt_correction_T_min 0.4165
_exptl_absorpt_correction_type multi-scan
_exptl_absorpt_process_details 'Apex2 (Bruker, 2005)'
_exptl_crystal_colour orange
_exptl_crystal_colour_primary orange
_exptl_crystal_density_diffrn 1.843
_exptl_crystal_density_method 'not measured'
_exptl_crystal_description block
_exptl_crystal_F_000 3048
_exptl_crystal_size_max 0.3
_exptl_crystal_size_mid 0.2
_exptl_crystal_size_min 0.2
_exptl_transmission_factor_max 0.424
_exptl_transmission_factor_min 0.372
_refine_diff_density_max 1.059
_refine_diff_density_min -0.602
_refine_diff_density_rms 0.099
_refine_ls_extinction_method none
_refine_ls_goodness_of_fit_ref 1.033
_refine_ls_hydrogen_treatment constr
_refine_ls_matrix_type full
_refine_ls_number_parameters 354
_refine_ls_number_reflns 5172
_refine_ls_number_restraints 0
_refine_ls_restrained_S_all 1.033
_refine_ls_R_factor_all 0.0421
_refine_ls_R_factor_gt 0.0328
_refine_ls_shift/su_max 0.001
_refine_ls_shift/su_mean 0.000
_refine_ls_structure_factor_coef Fsqd
_refine_ls_weighting_details 'w=1/[\s^2^(Fo^2^)+(0.0382P)^2^+9.2119P] where P=(Fo^2^+2Fc^2^)/3'
_refine_ls_weighting_scheme calc
_refine_ls_wR_factor_gt 0.0748
_refine_ls_wR_factor_ref 0.0789
_reflns_Friedel_coverage 0.000
_reflns_number_gt 4416
_reflns_number_total 5209
_reflns_threshold_expression 'I > 2\s(I)'
_cod_data_source_file c6ce00637j2.cif
_cod_data_source_block 11
_cod_depositor_comments 'Adding full bibliography for 7225454--7225470.cif.'
_cod_original_cell_volume 5639.8(10)
_cod_database_code 7225465
_shelx_space_group_comment
;
The symmetry employed for this shelxl refinement is uniquely defined
by the following loop, which should always be used as a source of
symmetry information in preference to the above space-group names.
They are only intended as comments.
;
_exptl_absorpt_special_details
;
SADABS-2008/1 (Bruker,2008) was used for absorption correction.
wR2(int) was 0.1417 before and 0.0406 after correction.
The Ratio of minimum to maximum transmission is 0.5586.
The \l/2 correction factor is 0.0015.
;
_olex2_refinement_description
;
1. Fixed Uiso
 At 1.2 times of:
  All C(H) groups
 At 1.5 times of:
  All O(H,H) groups
2. Others
 Fixed Sof: O3W(0.5)
3.a Rotating group:
 O2W(H2WA,H2WB), O1W(H1WA,H1WB)
3.b Aromatic/amide H refined with riding coordinates:
 C16(H16), C14(H14), C13(H13), C15(H15), C11(H11), C10(H10), C3(H3), C2(H2),
 C8(H8), C5(H5), C7(H7), C6(H6), C23(H23), C24(H24), C22(H22), C21(H21),
 C19(H19), C18(H18)
;
_shelx_shelxl_version_number 2014/7
_olex2_submission_special_instructions 'No special instructions were received'

loop_
_space_group_symop_operation_xyz
'x, y, z'
'-x, y, -z+1/2'
'x+1/2, y+1/2, z'
'-x+1/2, y+1/2, -z+1/2'
'-x, -y, -z'
'x, -y, z-1/2'
'-x+1/2, -y+1/2, -z'
'x+1/2, -y+1/2, z-1/2'

loop_
_atom_site_label
_atom_site_type_symbol
_atom_site_fract_x
_atom_site_fract_y
_atom_site_fract_z
_atom_site_U_iso_or_equiv
_atom_site_adp_type
_atom_site_occupancy
_atom_site_site_symmetry_order
_atom_site_calc_flag
_atom_site_refinement_flags_posn
_atom_site_refinement_flags_occupancy
Sm1 Sm -0.00878(2) 0.73336(2) 0.01245(2) 0.02700(8) Uani 1 1 d . .
Br1 Br 0.02670(3) -0.11035(7) 0.32307(2) 0.06201(18) Uani 1 1 d . .
Cu3 Cu 0.06703(4) -0.05268(8) 0.25422(3) 0.0611(2) Uani 1 1 d . .
O2W O 0.09648(15) 0.6361(3) 0.06015(12) 0.0436(8) Uani 1 1 d . .
H2WA H 0.0985 0.5473 0.0527 0.065 Uiso 1 1 d GR .
H2WB H 0.1027 0.6420 0.0913 0.065 Uiso 1 1 d GR .
O3 O -0.01779(15) 0.4478(3) 0.03847(10) 0.0375(7) Uani 1 1 d . .
O1 O 0.05369(16) 0.8942(3) -0.01118(12) 0.0451(8) Uani 1 1 d . .
N2 N 0.0796(2) 0.1634(5) 0.25709(15) 0.0490(11) Uani 1 1 d . .
C16 C 0.0541(3) 0.2411(5) 0.21606(18) 0.0450(12) Uani 1 1 d . .
H16 H 0.0338 0.1925 0.1868 0.054 Uiso 1 1 calc R .
C12 C 0.0557(3) 0.3873(6) 0.21428(17) 0.0478(13) Uani 1 1 d . .
C14 C 0.1124(3) 0.3797(8) 0.3008(2) 0.078(2) Uani 1 1 d . .
H14 H 0.1334 0.4248 0.3306 0.094 Uiso 1 1 calc R .
C13 C 0.0853(3) 0.4595(7) 0.2584(2) 0.0689(18) Uani 1 1 d . .
H13 H 0.0868 0.5587 0.2593 0.083 Uiso 1 1 calc R .
C15 C 0.1082(3) 0.2354(7) 0.2985(2) 0.0659(17) Uani 1 1 d . .
H15 H 0.1263 0.1838 0.3274 0.079 Uiso 1 1 calc R .
C11 C 0.0263(3) 0.4656(5) 0.16763(18) 0.0469(12) Uani 1 1 d . .
H11 H 0.0220 0.5638 0.1700 0.056 Uiso 1 1 calc R .
C10 C 0.0056(3) 0.4112(5) 0.12345(17) 0.0430(12) Uani 1 1 d . .
H10 H 0.0049 0.3126 0.1199 0.052 Uiso 1 1 calc R .
O1W O 0.04533(15) 0.8903(3) 0.08783(11) 0.0393(7) Uani 1 1 d . .
H1WA H 0.0228 0.8903 0.1065 0.059 Uiso 1 1 d GR .
H1WB H 0.0484 0.9751 0.0784 0.059 Uiso 1 1 d GR .
C9 C -0.0165(2) 0.5004(5) 0.07925(15) 0.0330(10) Uani 1 1 d . .
C1 C 0.0907(2) 0.9736(4) -0.02373(15) 0.0307(9) Uani 1 1 d . .
C3 C 0.1492(2) 0.7724(5) -0.04367(17) 0.0368(10) Uani 1 1 d . .
H3 H 0.1224 0.7132 -0.0335 0.044 Uiso 1 1 calc R .
C2 C 0.1404(2) 0.9089(5) -0.04153(18) 0.0417(11) Uani 1 1 d . .
H2 H 0.1666 0.9699 -0.0517 0.050 Uiso 1 1 calc R .
C8 C 0.2430(2) 0.7797(5) -0.07334(18) 0.0428(12) Uani 1 1 d . .
H8 H 0.2421 0.8787 -0.0715 0.051 Uiso 1 1 calc R .
C5 C 0.2001(3) 0.5563(6) -0.0633(2) 0.0528(14) Uani 1 1 d . .
H5 H 0.1712 0.4998 -0.0545 0.063 Uiso 1 1 calc R .
C4 C 0.1976(2) 0.7023(5) -0.06068(17) 0.0351(10) Uani 1 1 d . .
N1 N 0.2881(2) 0.7194(5) -0.08811(17) 0.0499(11) Uani 1 1 d . .
C7 C 0.2893(3) 0.5790(6) -0.0904(2) 0.0557(15) Uani 1 1 d . .
H7 H 0.3208 0.5360 -0.1002 0.067 Uiso 1 1 calc R .
C6 C 0.2465(3) 0.4945(6) -0.0791(2) 0.0649(16) Uani 1 1 d . .
H6 H 0.2483 0.3959 -0.0820 0.078 Uiso 1 1 calc R .
O3W O 0.6618(4) 0.2832(8) 0.4119(3) 0.068(2) Uani 0.5 1 d . P
O2 O 0.08852(15) 1.1074(3) -0.02289(11) 0.0399(8) Uani 1 1 d . .
N3 N 0.1443(2) -0.1681(5) 0.25268(15) 0.0503(11) Uani 1 1 d . .
C20 C 0.2522(3) -0.2534(6) 0.2941(2) 0.0573(15) Uani 1 1 d . .
C23 C 0.1485(3) -0.2210(7) 0.2111(2) 0.0607(16) Uani 1 1 d . .
H23 H 0.1140 -0.2076 0.1821 0.073 Uiso 1 1 calc R .
C24 C 0.1963(3) -0.1852(6) 0.29344(19) 0.0533(14) Uani 1 1 d . .
H24 H 0.1947 -0.1490 0.3229 0.064 Uiso 1 1 calc R .
C22 C 0.2012(3) -0.2940(9) 0.2092(2) 0.089(2) Uani 1 1 d . .
H22 H 0.2012 -0.3327 0.1796 0.107 Uiso 1 1 calc R .
C21 C 0.2535(3) -0.3101(9) 0.2504(2) 0.080(2) Uani 1 1 d . .
H21 H 0.2896 -0.3585 0.2492 0.096 Uiso 1 1 calc R .
C19 C 0.3095(3) -0.2681(6) 0.3394(2) 0.0579(15) Uani 1 1 d . .
H19 H 0.3413 -0.3312 0.3381 0.069 Uiso 1 1 calc R .
C18 C 0.3192(3) -0.2027(6) 0.3798(2) 0.0597(15) Uani 1 1 d . .
H18 H 0.2877 -0.1396 0.3817 0.072 Uiso 1 1 calc R .
C17 C 0.3787(2) -0.2208(5) 0.4249(2) 0.0452(13) Uani 1 1 d . .
O6 O 0.38460(15) -0.1403(3) 0.46000(13) 0.0461(8) Uani 1 1 d . .
O5 O 0.42092(18) -0.3149(4) 0.42591(12) 0.0503(9) Uani 1 1 d . .
O4 O -0.03021(17) 0.6299(3) 0.08197(11) 0.0442(8) Uani 1 1 d . .

loop_
_atom_site_aniso_label
_atom_site_aniso_U_11
_atom_site_aniso_U_22
_atom_site_aniso_U_33
_atom_site_aniso_U_23
_atom_site_aniso_U_13
_atom_site_aniso_U_12
Sm1 0.03016(13) 0.02482(12) 0.02656(13) 0.00048(8) 0.01041(9) 0.00541(9)
Br1 0.0656(4) 0.0800(4) 0.0389(3) 0.0170(3) 0.0160(3) -0.0066(3)
Cu3 0.0671(5) 0.0635(5) 0.0519(4) 0.0161(3) 0.0195(4) 0.0134(4)
O2W 0.0406(19) 0.0300(17) 0.053(2) -0.0074(14) 0.0072(16) 0.0055(14)
O3 0.0446(19) 0.0400(18) 0.0288(17) 0.0003(13) 0.0138(15) 0.0081(14)
O1 0.048(2) 0.0364(18) 0.064(2) 0.0072(16) 0.0355(18) 0.0044(15)
N2 0.048(3) 0.062(3) 0.036(2) 0.013(2) 0.012(2) -0.004(2)
C16 0.052(3) 0.051(3) 0.031(3) 0.003(2) 0.015(2) -0.003(2)
C12 0.064(3) 0.048(3) 0.033(3) -0.001(2) 0.019(3) -0.008(3)
C14 0.090(5) 0.095(5) 0.037(3) -0.007(3) 0.006(3) -0.037(4)
C13 0.092(5) 0.064(4) 0.046(3) -0.005(3) 0.016(3) -0.033(3)
C15 0.065(4) 0.086(5) 0.035(3) 0.012(3) 0.003(3) -0.017(3)
C11 0.070(4) 0.035(3) 0.040(3) -0.001(2) 0.024(3) -0.003(2)
C10 0.069(3) 0.029(2) 0.039(3) 0.003(2) 0.028(3) 0.003(2)
O1W 0.049(2) 0.0344(17) 0.0347(18) -0.0007(13) 0.0141(15) 0.0020(14)
C9 0.040(3) 0.034(3) 0.031(2) 0.0028(19) 0.021(2) 0.0024(19)
C1 0.031(2) 0.028(2) 0.032(2) -0.0003(18) 0.0097(19) 0.0085(18)
C3 0.035(3) 0.036(3) 0.043(3) -0.002(2) 0.018(2) 0.0050(19)
C2 0.041(3) 0.031(3) 0.062(3) 0.002(2) 0.030(3) 0.004(2)
C8 0.037(3) 0.042(3) 0.052(3) -0.013(2) 0.018(2) 0.005(2)
C5 0.045(3) 0.041(3) 0.074(4) -0.010(3) 0.023(3) 0.006(2)
C4 0.029(2) 0.034(2) 0.039(3) -0.0078(19) 0.006(2) 0.0057(19)
N1 0.039(2) 0.057(3) 0.057(3) -0.019(2) 0.020(2) 0.001(2)
C7 0.043(3) 0.051(3) 0.074(4) -0.026(3) 0.022(3) 0.006(2)
C6 0.056(4) 0.039(3) 0.104(5) -0.017(3) 0.034(4) 0.006(3)
O3W 0.052(5) 0.050(5) 0.095(6) -0.010(4) 0.014(4) 0.039(4)
O2 0.0394(18) 0.0282(17) 0.055(2) -0.0030(14) 0.0203(16) 0.0080(13)
N3 0.045(3) 0.061(3) 0.039(2) 0.010(2) 0.006(2) 0.002(2)
C20 0.037(3) 0.076(4) 0.051(3) 0.019(3) 0.005(3) -0.005(3)
C23 0.048(3) 0.088(4) 0.038(3) 0.014(3) 0.004(3) 0.009(3)
C24 0.053(3) 0.063(4) 0.039(3) 0.007(3) 0.008(3) -0.003(3)
C22 0.066(5) 0.153(7) 0.043(4) 0.002(4) 0.010(3) 0.027(5)
C21 0.050(4) 0.139(7) 0.050(4) 0.015(4) 0.015(3) 0.027(4)
C19 0.051(3) 0.068(4) 0.052(4) 0.012(3) 0.014(3) -0.002(3)
C18 0.054(4) 0.054(3) 0.064(4) 0.000(3) 0.010(3) -0.011(3)
C17 0.042(3) 0.036(3) 0.050(3) 0.021(2) 0.006(2) -0.009(2)
O6 0.0405(19) 0.0322(18) 0.054(2) 0.0035(16) 0.0012(17) -0.0081(14)
O5 0.064(2) 0.045(2) 0.0339(19) -0.0012(15) 0.0069(17) -0.0176(19)
O4 0.067(2) 0.0292(17) 0.044(2) 0.0023(14) 0.0299(18) 0.0091(16)

loop_
_atom_type_symbol
_atom_type_description
_atom_type_scat_dispersion_real
_atom_type_scat_dispersion_imag
_atom_type_scat_source
C C 0.0033 0.0016 'International Tables Vol C Tables 4.2.6.8 and 6.1.1.4'
H H 0.0000 0.0000 'International Tables Vol C Tables 4.2.6.8 and 6.1.1.4'
N N 0.0061 0.0033 'International Tables Vol C Tables 4.2.6.8 and 6.1.1.4'
O O 0.0106 0.0060 'International Tables Vol C Tables 4.2.6.8 and 6.1.1.4'
Cu Cu 0.3201 1.2651 'International Tables Vol C Tables 4.2.6.8 and 6.1.1.4'
Br Br -0.2901 2.4595 'International Tables Vol C Tables 4.2.6.8 and 6.1.1.4'
Sm Sm -0.1638 3.4418 'International Tables Vol C Tables 4.2.6.8 and 6.1.1.4'

loop_
_geom_angle_atom_site_label_1
_geom_angle_atom_site_label_2
_geom_angle_atom_site_label_3
_geom_angle
_geom_angle_site_symmetry_1
_geom_angle_site_symmetry_3
O2W Sm1 O3 72.69(10) . 5_565
O2W Sm1 O3 68.49(10) . .
O2W Sm1 O1W 69.86(10) . .
O2W Sm1 C17 148.34(12) . 8_455
O2W Sm1 O6 137.42(10) . 8_455
O2W Sm1 O5 143.51(11) . 8_455
O3 Sm1 O3 63.49(11) 5_565 .
O3 Sm1 O1W 140.54(10) 5_565 .
O3 Sm1 C17 75.84(11) 5_565 8_455
O3 Sm1 C17 94.46(13) . 8_455
O3 Sm1 O6 76.23(10) 5_565 8_455
O3 Sm1 O5 79.02(10) 5_565 8_455
O1 Sm1 O2W 81.91(11) . .
O1 Sm1 O3 89.04(11) . 5_565
O1 Sm1 O3 144.05(10) . .
O1 Sm1 O1W 73.97(11) . .
O1 Sm1 O2 99.86(11) . 5_575
O1 Sm1 C17 101.01(15) . 8_455
O1 Sm1 O6 126.10(12) . 8_455
O1 Sm1 O5 74.94(13) . 8_455
O1 Sm1 O4 144.80(12) . .
O1W Sm1 O3 111.99(9) . .
O1W Sm1 C17 141.52(11) . 8_455
O1W Sm1 O5 127.52(10) . 8_455
O2 Sm1 O2W 139.35(11) 5_575 .
O2 Sm1 O3 115.82(9) 5_575 .
O2 Sm1 O3 147.43(10) 5_575 5_565
O2 Sm1 O1W 71.71(10) 5_575 .
O2 Sm1 C17 71.73(12) 5_575 8_455
O2 Sm1 O6 73.23(10) 5_575 8_455
O2 Sm1 O5 73.32(11) 5_575 8_455
O2 Sm1 O4 77.52(10) 5_575 .
O6 Sm1 O3 71.91(10) 8_455 .
O6 Sm1 O1W 142.24(10) 8_455 .
O6 Sm1 C17 25.26(13) 8_455 8_455
O6 Sm1 O5 51.55(12) 8_455 8_455
O5 Sm1 O3 118.05(10) 8_455 .
O5 Sm1 C17 26.30(14) 8_455 8_455
O4 Sm1 O2W 78.49(11) . .
O4 Sm1 O3 48.94(9) . .
O4 Sm1 O3 112.21(10) . 5_565
O4 Sm1 O1W 71.93(11) . .
O4 Sm1 C17 111.01(15) . 8_455
O4 Sm1 O6 87.27(12) . 8_455
O4 Sm1 O5 134.70(12) . 8_455
Cu3 Br1 Cu3 70.02(3) . 2
Br1 Cu3 Br1 104.46(3) . 2
Br1 Cu3 Cu3 54.52(3) 2 2
Br1 Cu3 Cu3 55.46(3) . 2
N2 Cu3 Br1 107.83(12) . 2
N2 Cu3 Br1 105.18(12) . .
N2 Cu3 Cu3 97.15(12) . 2
N3 Cu3 Br1 107.86(13) . 2
N3 Cu3 Br1 115.63(12) . .
N3 Cu3 Cu3 147.40(13) . 2
N3 Cu3 N2 115.15(18) . .
Sm1 O3 Sm1 116.51(11) 5_565 .
C9 O3 Sm1 153.5(3) . 5_565
C9 O3 Sm1 84.1(2) . .
C1 O1 Sm1 175.5(3) . .
C16 N2 Cu3 119.5(4) . .
C15 N2 Cu3 123.8(4) . .
C15 N2 C16 116.6(5) . .
N2 C16 C12 124.5(5) . .
C16 C12 C13 117.4(5) . .
C16 C12 C11 121.4(5) . .
C13 C12 C11 121.1(5) . .
C15 C14 C13 119.5(6) . .
C14 C13 C12 118.3(6) . .
N2 C15 C14 123.7(5) . .
C10 C11 C12 126.7(5) . .
C11 C10 C9 122.2(4) . .
O3 C9 C10 119.0(4) . .
O4 C9 O3 120.2(4) . .
O4 C9 C10 120.7(4) . .
O1 C1 C2 119.5(4) . .
O1 C1 O2 123.9(4) . .
O2 C1 C2 116.7(4) . .
C2 C3 C4 126.3(4) . .
C3 C2 C1 123.8(4) . .
N1 C8 C4 123.4(5) . .
C4 C5 C6 119.0(5) . .
C8 C4 C3 121.9(4) . .
C5 C4 C3 120.7(4) . .
C5 C4 C8 117.4(4) . .
C7 N1 C8 117.9(5) . .
N1 C7 C6 122.9(5) . .
C7 C6 C5 119.4(5) . .
C1 O2 Sm1 131.0(3) . 5_575
C23 N3 Cu3 122.4(4) . .
C23 N3 C24 116.3(5) . .
C24 N3 Cu3 121.1(4) . .
C24 C20 C19 122.8(6) . .
C21 C20 C24 117.6(5) . .
C21 C20 C19 119.6(6) . .
N3 C23 C22 123.0(5) . .
N3 C24 C20 123.9(5) . .
C21 C22 C23 120.2(6) . .
C22 C21 C20 118.9(6) . .
C18 C19 C20 126.3(6) . .
C19 C18 C17 124.3(6) . .
C18 C17 Sm1 175.8(4) . 8_556
O6 C17 Sm1 59.1(3) . 8_556
O6 C17 C18 117.2(5) . .
O6 C17 O5 122.1(5) . .
O5 C17 Sm1 63.1(2) . 8_556
O5 C17 C18 120.7(5) . .
C17 O6 Sm1 95.7(3) . 8_556
C17 O5 Sm1 90.6(3) . 8_556
C9 O4 Sm1 102.4(2) . .

loop_
_geom_bond_atom_site_label_1
_geom_bond_atom_site_label_2
_geom_bond_distance
_geom_bond_site_symmetry_2
Sm1 O2W 2.442(3) .
Sm1 O3 2.807(3) .
Sm1 O3 2.448(3) 5_565
Sm1 O1 2.302(3) .
Sm1 O1W 2.563(3) .
Sm1 O2 2.407(3) 5_575
Sm1 C17 2.884(5) 8_455
Sm1 O6 2.486(3) 8_455
Sm1 O5 2.571(3) 8_455
Sm1 O4 2.422(3) .
Br1 Cu3 2.5055(9) .
Br1 Cu3 2.5343(10) 2
Cu3 Br1 2.5342(10) 2
Cu3 Cu3 2.8914(15) 2
Cu3 N2 2.042(5) .
Cu3 N3 2.035(4) .
O3 Sm1 2.448(3) 5_565
O3 C9 1.270(5) .
O1 C1 1.248(5) .
N2 C16 1.342(6) .
N2 C15 1.331(7) .
C16 C12 1.373(7) .
C12 C13 1.395(7) .
C12 C11 1.478(7) .
C14 C13 1.387(8) .
C14 C15 1.356(9) .
C11 C10 1.305(6) .
C10 C9 1.465(6) .
C9 O4 1.261(5) .
C1 C2 1.494(6) .
C1 O2 1.256(5) .
C3 C2 1.299(6) .
C3 C4 1.476(6) .
C8 C4 1.387(7) .
C8 N1 1.338(6) .
C5 C4 1.373(6) .
C5 C6 1.386(7) .
N1 C7 1.318(6) .
C7 C6 1.358(8) .
O2 Sm1 2.407(3) 5_575
N3 C23 1.334(7) .
N3 C24 1.347(6) .
C20 C24 1.386(8) .
C20 C21 1.382(9) .
C20 C19 1.487(8) .
C23 C22 1.370(9) .
C22 C21 1.355(8) .
C19 C18 1.271(8) .
C18 C17 1.513(7) .
C17 Sm1 2.884(5) 8_556
C17 O6 1.237(6) .
C17 O5 1.278(6) .
O6 Sm1 2.486(3) 8_556
O5 Sm1 2.571(3) 8_556
